data_7232491
loop_
_publ_author_name
'Wu, Zhong-Nan'
'Niu, Qian-Wen'
'Zhang, Yu-Bo'
'Luo, Ding'
'Li, Qing-Guo'
'Li, Ying-Ying'
'Kuang, Guang-Kai'
'He, Li-Jun'
'Wang, Guo-Cai'
'Li, Yao-Lan'

_publ_section_title
;
 Hyperpatulones A--F, polycyclic polyprenylated acylphloroglucinols from
 Hypericum patulum and their cytotoxic activities
;
_journal_issue 14
_journal_name_full 'RSC Advances'
_journal_page_first 7961
_journal_paper_doi 10.1039/C9RA00277D
_journal_volume 9
_journal_year 2019
_chemical_absolute_configuration ad
_chemical_formula_moiety 'C38 H50 O6'
_chemical_formula_sum 'C38 H50 O6'
_chemical_formula_weight 602.78
_space_group_crystal_system orthorhombic
_space_group_IT_number 19
_space_group_name_Hall 'P 2ac 2ab'
_space_group_name_H-M_alt 'P 21 21 21'
_symmetry_space_group_name_Hall 'P 2ac 2ab'
_symmetry_space_group_name_H-M 'P 21 21 21'
_atom_sites_solution_hydrogens geom
_atom_sites_solution_primary direct
_audit_block_doi 10.5517/ccdc.csd.cc20m2b2
_audit_creation_date 2018-03-15
_audit_creation_method
;
Olex2 1.2
(compiled 2017.08.10 svn.r3458 for OlexSys, GUI svn.r5381)
;
_audit_update_record
;
2018-09-02 deposited with the CCDC.    2019-03-04 downloaded from the CCDC.
;
_cell_angle_alpha 90
_cell_angle_beta 90
_cell_angle_gamma 90
_cell_formula_units_Z 4
_cell_length_a 19.2963(4)
_cell_length_b 16.3762(4)
_cell_length_c 11.0039(2)
_cell_measurement_reflns_used 8830
_cell_measurement_temperature 100.00(10)
_cell_measurement_theta_max 73.0340
_cell_measurement_theta_min 3.5080
_cell_volume 3477.23(13)
_computing_cell_refinement 'CrysAlisPro 1.171.38.43f (Rigaku OD, 2015)'
_computing_data_collection 'CrysAlisPro 1.171.38.43f (Rigaku OD, 2015)'
_computing_data_reduction 'CrysAlisPro 1.171.38.43f (Rigaku OD, 2015)'
_computing_molecular_graphics 'Olex2 (Dolomanov et al., 2009)'
_computing_publication_material 'Olex2 (Dolomanov et al., 2009)'
_computing_structure_refinement 'ShelXL (Sheldrick, 2015)'
_computing_structure_solution 'ShelXS (Sheldrick, 2008)'
_diffrn_ambient_environment N~2~
_diffrn_ambient_temperature 100.00(10)
_diffrn_detector 'CCD plate'
_diffrn_detector_area_resol_mean 5.2684
_diffrn_detector_type AtlasS2
_diffrn_measured_fraction_theta_full 1.000
_diffrn_measured_fraction_theta_max 0.982
_diffrn_measurement_details
;
List of Runs (angles in degrees, time in seconds):

  # Type    Start    End  Width  t~exp~   \w     \q     \k     \f   Frames
#--------------------------------------------------------------------------
  1  \w   -129.00  47.00   1.00    1.00    --  -41.11   0.00 -90.00  176
  2  \w     23.00  97.00   1.00    1.00    --   41.11-125.00 -30.00   74
  3  \w     94.00 178.00   1.00   13.30    --  107.58 125.00 -90.00   84
  4  \w     34.00 122.00   1.00   13.30    --  107.58-125.00   0.00   88
  5  \w     94.00 178.00   1.00   13.30    --  107.58 125.00 -60.00   84
  6  \w     35.00 133.00   1.00   13.30    --  107.58 -45.00   0.00   98
  7  \w     94.00 178.00   1.00   13.30    --  107.58 125.00   0.00   84
  8  \w   -113.00 -13.00   1.00    1.00    --  -41.11 -57.00-180.00  100
  9  \w      9.00 117.00   1.00    1.00    --   41.11  77.00  90.00  108
 10  \w     78.00 115.00   1.00   13.30    --  107.58  61.00 150.00   37
;
_diffrn_measurement_device 'four-circle diffractometer'
_diffrn_measurement_device_type 'SuperNova, Dual, Cu at zero, AtlasS2'
_diffrn_measurement_method '\w scans'
_diffrn_orient_matrix_type 'CrysAlisPro convention (1999,Acta A55,543-557)'
_diffrn_orient_matrix_UB_11 0.0369414000
_diffrn_orient_matrix_UB_12 -0.0748180000
_diffrn_orient_matrix_UB_13 -0.0547319000
_diffrn_orient_matrix_UB_21 -0.0683170000
_diffrn_orient_matrix_UB_22 -0.0487650000
_diffrn_orient_matrix_UB_23 0.0051702000
_diffrn_orient_matrix_UB_31 -0.0184162000
_diffrn_orient_matrix_UB_32 0.0300785000
_diffrn_orient_matrix_UB_33 -0.1285290000
_diffrn_radiation_monochromator mirror
_diffrn_radiation_probe x-ray
_diffrn_radiation_type CuK\a
_diffrn_radiation_wavelength 1.54184
_diffrn_reflns_av_R_equivalents 0.0589
_diffrn_reflns_av_unetI/netI 0.0619
_diffrn_reflns_Laue_measured_fraction_full 1.000
_diffrn_reflns_Laue_measured_fraction_max 0.982
_diffrn_reflns_limit_h_max 23
_diffrn_reflns_limit_h_min -23
_diffrn_reflns_limit_k_max 19
_diffrn_reflns_limit_k_min -17
_diffrn_reflns_limit_l_max 9
_diffrn_reflns_limit_l_min -13
_diffrn_reflns_number 18143
_diffrn_reflns_point_group_measured_fraction_full 0.994
_diffrn_reflns_point_group_measured_fraction_max 0.963
_diffrn_reflns_theta_full 67.684
_diffrn_reflns_theta_max 73.878
_diffrn_reflns_theta_min 3.540
_diffrn_source 'micro-focus sealed X-ray tube'
_diffrn_source_type 'SuperNova (Cu) X-ray Source'
_exptl_absorpt_coefficient_mu 0.607
_exptl_absorpt_correction_T_max 1.00000
_exptl_absorpt_correction_T_min 0.72420
_exptl_absorpt_correction_type multi-scan
_exptl_absorpt_process_details
;
CrysAlisPro 1.171.38.43f (Rigaku Oxford Diffraction, 2015)
Empirical absorption correction using spherical harmonics,
 implemented in SCALE3 ABSPACK scaling algorithm.
;
_exptl_crystal_colour colourless
_exptl_crystal_colour_primary colourless
_exptl_crystal_density_diffrn 1.151
_exptl_crystal_description block
_exptl_crystal_F_000 1304
_exptl_crystal_size_max 0.15
_exptl_crystal_size_mid 0.13
_exptl_crystal_size_min 0.12
_refine_diff_density_max 0.451
_refine_diff_density_min -0.344
_refine_diff_density_rms 0.071
_refine_ls_abs_structure_details
;
 Flack x determined using 2119 quotients [(I+)-(I-)]/[(I+)+(I-)]
 (Parsons, Flack and Wagner, Acta Cryst. B69 (2013) 249-259).
;
_refine_ls_abs_structure_Flack 0.0(2)
_refine_ls_extinction_method none
_refine_ls_goodness_of_fit_ref 1.147
_refine_ls_hydrogen_treatment constr
_refine_ls_matrix_type full
_refine_ls_number_parameters 407
_refine_ls_number_reflns 6796
_refine_ls_number_restraints 0
_refine_ls_restrained_S_all 1.147
_refine_ls_R_factor_all 0.0972
_refine_ls_R_factor_gt 0.0809
_refine_ls_shift/su_max 0.000
_refine_ls_shift/su_mean 0.000
_refine_ls_structure_factor_coef Fsqd
_refine_ls_weighting_details 'w=1/[\s^2^(Fo^2^)+(0.0588P)^2^+7.2317P] where P=(Fo^2^+2Fc^2^)/3'
_refine_ls_weighting_scheme calc
_refine_ls_wR_factor_gt 0.2226
_refine_ls_wR_factor_ref 0.2310
_reflns_Friedel_coverage 0.754
_reflns_Friedel_fraction_full 0.987
_reflns_Friedel_fraction_max 0.939
_reflns_number_gt 5793
_reflns_number_total 6796
_reflns_threshold_expression 'I > 2\s(I)'
_cod_data_source_file c9ra00277d2.cif
_cod_data_source_block jf-53-1-2
_cod_database_code 7232491
_shelx_shelxl_version_number 2014/7
_shelx_space_group_comment
;
The symmetry employed for this shelxl refinement is uniquely defined
by the following loop, which should always be used as a source of
symmetry information in preference to the above space-group names.
They are only intended as comments.
;
_reflns_odcompleteness_completeness 100.00
_reflns_odcompleteness_iscentric 1
_reflns_odcompleteness_theta 66.97
_olex2_refinement_description
;
1. Fixed Uiso
 At 1.2 times of:
  All C(H) groups, All C(H,H) groups
 At 1.5 times of:
  All C(H,H,H) groups, All O(H) groups
2.a Ternary CH refined with riding coordinates:
 C5DA(H5DA), C8AA(H8AA), C8CA(H8CA)
2.b Secondary CH2 refined with riding coordinates:
 C1AA(H1AA,H1AB), C5AA(H5AA,H5AB), C7AA(H7AA,H7AB), C0BA(H0BA,H0BB), C4BA(H4BA,
 H4BB), C7BA(H7BA,H7BB)
2.c Aromatic/amide H refined with riding coordinates:
 C6AA(H6AA), C6BA(H6BA), C9BA(H9BA), C0CA(H0CA), C3CA(H3CA), C0DA(H0DA),
 C3DA(H3DA)
2.d X=CH2 refined with riding coordinates:
 C2DA(H2DA,H2DB)
2.e Idealised Me refined as rotating group:
 C8BA(H8BA,H8BB,H8BC), C2CA(H2CA,H2CB,H2CC), C4CA(H4CA,H4CB,H4CC), C6CA(H6CA,
 H6CB,H6CC), C9CA(H9CA,H9CB,H9CC), C1DA(H1DA,H1DB,H1DC), C4DA(H4DA,H4DB,H4DC),
 C1(H1A,H1B,H1C)
2.f Idealised tetrahedral OH refined as rotating group:
 O2AA(H2AA), O(H)
;
_olex2_submission_special_instructions 'No special instructions were received'
_oxdiff_exptl_absorpt_empirical_details
;
Empirical correction (ABSPACK) includes:
- Absorption correction using spherical harmonics
- Frame scaling
- Detector area scaling
;
_oxdiff_exptl_absorpt_empirical_full_max 1.454
_oxdiff_exptl_absorpt_empirical_full_min 0.311

loop_
_space_group_symop_operation_xyz
'x, y, z'
'-x+1/2, -y, z+1/2'
'x+1/2, -y+1/2, -z'
'-x, y+1/2, -z+1/2'

loop_
_atom_site_label
_atom_site_type_symbol
_atom_site_fract_x
_atom_site_fract_y
_atom_site_fract_z
_atom_site_U_iso_or_equiv
_atom_site_adp_type
_atom_site_occupancy
_atom_site_site_symmetry_order
_atom_site_calc_flag
_atom_site_refinement_flags_posn
O0AA O 0.0403(2) 0.8410(3) 0.6607(4) 0.0401(11) Uani 1 1 d .
O1AA O 0.1984(2) 1.0410(3) 0.6614(4) 0.0418(11) Uani 1 1 d .
O2AA O 0.0362(3) 1.2034(3) 0.8469(4) 0.0425(11) Uani 1 1 d .
H2AA H 0.0151 1.2463 0.8363 0.064 Uiso 1 1 calc GR
O3AA O 0.0447(2) 1.0494(3) 0.9543(4) 0.0341(10) Uani 1 1 d .
O4AA O 0.1958(3) 0.8534(3) 0.5084(4) 0.0499(13) Uani 1 1 d .
C C 0.1671(3) 0.9952(4) 0.7275(5) 0.0289(12) Uani 1 1 d .
C2AA C 0.1466(3) 0.9090(4) 0.6925(6) 0.0326(13) Uani 1 1 d .
C3AA C 0.0720(3) 0.9973(4) 0.8741(5) 0.0284(12) Uani 1 1 d .
C0AA C 0.0358(3) 0.9378(4) 0.8188(5) 0.0309(13) Uani 1 1 d .
C1AA C 0.1920(3) 0.9572(4) 0.9392(5) 0.0291(12) Uani 1 1 d .
H1AA H 0.2405 0.9723 0.9321 0.035 Uiso 1 1 calc R
H1AB H 0.1784 0.9648 1.0233 0.035 Uiso 1 1 calc R
C5AA C -0.0388(3) 0.9194(4) 0.8494(7) 0.0400(15) Uani 1 1 d .
H5AA H -0.0624 0.9696 0.8711 0.048 Uiso 1 1 calc R
H5AB H -0.0617 0.8965 0.7788 0.048 Uiso 1 1 calc R
C5DA C 0.0940(3) 1.1154(4) 0.9823(5) 0.0333(13) Uani 1 1 d .
H5DA H 0.1113 1.1088 1.0654 0.040 Uiso 1 1 calc R
C4AA C 0.0698(3) 0.8925(4) 0.7239(6) 0.0321(13) Uani 1 1 d .
O O 0.0485(3) 0.5989(3) 0.7961(5) 0.0544(13) Uani 1 1 d .
H H 0.0169 0.6270 0.7688 0.082 Uiso 1 1 calc GR
C6AA C 0.0603(4) 1.0069(5) 0.5076(6) 0.0486(18) Uani 1 1 d .
H6AA H 0.0564 1.0192 0.5898 0.058 Uiso 1 1 calc R
C7AA C 0.1532(3) 1.1040(4) 0.8926(6) 0.0319(13) Uani 1 1 d .
H7AA H 0.1474 1.1389 0.8222 0.038 Uiso 1 1 calc R
H7AB H 0.1975 1.1159 0.9304 0.038 Uiso 1 1 calc R
C8AA C 0.1838(3) 0.8666(4) 0.9055(5) 0.0299(13) Uani 1 1 d .
H8AA H 0.1356 0.8517 0.9225 0.036 Uiso 1 1 calc R
C9AA C 0.1075(4) 0.9477(5) 0.4708(6) 0.0413(16) Uani 1 1 d .
C0BA C 0.1279(4) 0.7130(4) 0.8070(6) 0.0418(16) Uani 1 1 d .
H0BA H 0.0857 0.7453 0.8061 0.050 Uiso 1 1 calc R
H0BB H 0.1420 0.7065 0.8910 0.050 Uiso 1 1 calc R
C1BA C 0.0565(4) 1.1972(4) 0.9708(5) 0.0375(15) Uani 1 1 d .
C2BA C 0.1964(3) 0.8497(4) 0.7693(6) 0.0357(14) Uani 1 1 d .
C3BA C 0.1532(4) 0.8993(4) 0.5528(6) 0.0393(15) Uani 1 1 d .
C4BA C 0.1837(4) 0.7581(4) 0.7387(7) 0.0429(16) Uani 1 1 d .
H4BA H 0.1731 0.7544 0.6527 0.051 Uiso 1 1 calc R
H4BB H 0.2270 0.7291 0.7514 0.051 Uiso 1 1 calc R
C5BA C 0.1482(3) 1.0147(3) 0.8577(5) 0.0281(12) Uani 1 1 d .
C6BA C 0.1932(4) 0.7839(5) 1.0996(6) 0.0467(18) Uani 1 1 d .
H6BA H 0.1490 0.8046 1.1140 0.056 Uiso 1 1 calc R
C7BA C 0.2299(4) 0.8140(4) 0.9903(6) 0.0390(15) Uani 1 1 d .
H7BA H 0.2472 0.7676 0.9448 0.047 Uiso 1 1 calc R
H7BB H 0.2694 0.8463 1.0157 0.047 Uiso 1 1 calc R
C8BA C 0.2727(4) 0.8683(4) 0.7380(6) 0.0417(15) Uani 1 1 d .
H8BA H 0.2822 0.8512 0.6562 0.063 Uiso 1 1 calc GR
H8BB H 0.3025 0.8393 0.7930 0.063 Uiso 1 1 calc GR
H8BC H 0.2810 0.9259 0.7454 0.063 Uiso 1 1 calc GR
C9BA C -0.0433(4) 0.8605(5) 0.9525(8) 0.054(2) Uani 1 1 d .
H9BA H -0.0205 0.8111 0.9407 0.065 Uiso 1 1 calc R
C0CA C 0.1110(5) 0.9318(5) 0.3455(7) 0.054(2) Uani 1 1 d .
H0CA H 0.1423 0.8928 0.3178 0.065 Uiso 1 1 calc R
C1CA C 0.1690(5) 0.5685(5) 0.7770(10) 0.066(3) Uani 1 1 d .
C2CA C 0.1058(4) 1.2660(4) 1.0030(7) 0.0471(18) Uani 1 1 d .
H2CA H 0.1442 1.2658 0.9476 0.071 Uiso 1 1 calc GR
H2CB H 0.1224 1.2585 1.0845 0.071 Uiso 1 1 calc GR
H2CC H 0.0819 1.3172 0.9973 0.071 Uiso 1 1 calc GR
C3CA C 0.0705(6) 0.9710(6) 0.2633(7) 0.067(3) Uani 1 1 d .
H3CA H 0.0737 0.9586 0.1810 0.080 Uiso 1 1 calc R
C4CA C -0.1155(6) 0.9443(9) 1.0893(11) 0.096(4) Uani 1 1 d .
H4CA H -0.1037 0.9880 1.0350 0.145 Uiso 1 1 calc GR
H4CB H -0.1048 0.9600 1.1712 0.145 Uiso 1 1 calc GR
H4CC H -0.1642 0.9328 1.0828 0.145 Uiso 1 1 calc GR
C5CA C 0.2179(5) 0.7294(5) 1.1798(7) 0.0520(19) Uani 1 1 d .
C6CA C -0.0073(4) 1.1992(5) 1.0536(7) 0.0478(18) Uani 1 1 d .
H6CA H -0.0304 1.2507 1.0448 0.072 Uiso 1 1 calc GR
H6CB H 0.0070 1.1921 1.1365 0.072 Uiso 1 1 calc GR
H6CC H -0.0383 1.1559 1.0312 0.072 Uiso 1 1 calc GR
C7CA C -0.0743(4) 0.8685(7) 1.0558(8) 0.068(3) Uani 1 1 d .
C8CA C 0.1127(4) 0.6281(4) 0.7518(7) 0.0482(18) Uani 1 1 d .
H8CA H 0.1088 0.6344 0.6635 0.058 Uiso 1 1 calc R
C9CA C 0.1765(5) 0.7022(6) 1.2856(8) 0.073(3) Uani 1 1 d .
H9CA H 0.1325 0.7296 1.2853 0.109 Uiso 1 1 calc GR
H9CB H 0.2009 0.7149 1.3592 0.109 Uiso 1 1 calc GR
H9CC H 0.1692 0.6443 1.2807 0.109 Uiso 1 1 calc GR
C0DA C 0.0194(5) 1.0474(5) 0.4263(8) 0.060(2) Uani 1 1 d .
H0DA H -0.0116 1.0869 0.4533 0.072 Uiso 1 1 calc R
C1DA C 0.2883(5) 0.6959(6) 1.1685(9) 0.068(3) Uani 1 1 d .
H1DA H 0.2859 0.6374 1.1635 0.102 Uiso 1 1 calc GR
H1DB H 0.3151 0.7112 1.2383 0.102 Uiso 1 1 calc GR
H1DC H 0.3097 0.7171 1.0964 0.102 Uiso 1 1 calc GR
C2DA C 0.2158(5) 0.5497(6) 0.6981(13) 0.089(4) Uani 1 1 d .
H2DA H 0.2497 0.5114 0.7173 0.107 Uiso 1 1 calc R
H2DB H 0.2157 0.5745 0.6221 0.107 Uiso 1 1 calc R
C3DA C 0.0243(6) 1.0296(6) 0.3035(9) 0.069(3) Uani 1 1 d .
H3DA H -0.0036 1.0572 0.2480 0.083 Uiso 1 1 calc R
C4DA C 0.1688(6) 0.5294(7) 0.8979(12) 0.094(4) Uani 1 1 d .
H4DA H 0.1753 0.5703 0.9594 0.141 Uiso 1 1 calc GR
H4DB H 0.2056 0.4902 0.9024 0.141 Uiso 1 1 calc GR
H4DC H 0.1252 0.5025 0.9107 0.141 Uiso 1 1 calc GR
C1 C -0.0725(7) 0.8044(10) 1.1510(12) 0.128(6) Uani 1 1 d .
H1A H -0.1189 0.7868 1.1687 0.191 Uiso 1 1 calc GR
H1B H -0.0517 0.8261 1.2234 0.191 Uiso 1 1 calc GR
H1C H -0.0458 0.7588 1.1227 0.191 Uiso 1 1 calc GR

loop_
_atom_site_aniso_label
_atom_site_aniso_U_11
_atom_site_aniso_U_22
_atom_site_aniso_U_33
_atom_site_aniso_U_23
_atom_site_aniso_U_13
_atom_site_aniso_U_12
O0AA 0.050(3) 0.038(2) 0.033(3) 0.0024(19) -0.011(2) -0.013(2)
O1AA 0.049(3) 0.043(3) 0.033(3) 0.005(2) 0.009(2) -0.014(2)
O2AA 0.057(3) 0.046(3) 0.024(2) 0.000(2) -0.007(2) 0.018(2)
O3AA 0.039(2) 0.037(2) 0.026(2) 0.0009(18) 0.0014(18) 0.0035(19)
O4AA 0.058(3) 0.063(3) 0.029(3) -0.014(2) 0.006(2) -0.004(3)
C 0.034(3) 0.036(3) 0.017(3) 0.004(2) -0.002(2) -0.003(2)
C2AA 0.036(3) 0.034(3) 0.028(3) 0.001(2) 0.000(3) -0.006(2)
C3AA 0.038(3) 0.032(3) 0.016(3) 0.003(2) -0.001(2) 0.004(2)
C0AA 0.036(3) 0.033(3) 0.024(3) 0.006(2) -0.005(2) -0.005(2)
C1AA 0.038(3) 0.037(3) 0.012(3) -0.004(2) -0.009(2) 0.000(2)
C5AA 0.034(3) 0.047(4) 0.039(4) 0.009(3) -0.003(3) -0.006(3)
C5DA 0.051(4) 0.038(3) 0.010(3) 0.000(2) -0.005(2) 0.007(3)
C4AA 0.039(3) 0.031(3) 0.026(3) 0.002(2) -0.006(3) -0.008(2)
O 0.059(3) 0.046(3) 0.058(3) 0.004(2) -0.016(3) -0.008(2)
C6AA 0.073(5) 0.053(4) 0.020(3) 0.013(3) -0.008(3) -0.016(4)
C7AA 0.037(3) 0.031(3) 0.027(3) 0.002(2) -0.004(3) -0.001(2)
C8AA 0.040(3) 0.031(3) 0.018(3) -0.001(2) -0.005(2) -0.003(2)
C9AA 0.054(4) 0.052(4) 0.018(3) 0.009(3) -0.001(3) -0.017(3)
C0BA 0.052(4) 0.044(4) 0.029(4) -0.006(3) -0.006(3) 0.002(3)
C1BA 0.054(4) 0.040(3) 0.019(3) -0.003(3) -0.002(3) 0.010(3)
C2BA 0.043(3) 0.034(3) 0.030(3) -0.004(3) -0.002(3) -0.001(3)
C3BA 0.049(4) 0.042(4) 0.026(3) -0.006(3) 0.001(3) -0.015(3)
C4BA 0.053(4) 0.040(4) 0.036(4) -0.009(3) -0.003(3) 0.001(3)
C5BA 0.033(3) 0.027(3) 0.024(3) 0.001(2) -0.004(2) -0.003(2)
C6BA 0.057(4) 0.053(4) 0.031(4) 0.001(3) 0.007(3) 0.020(3)
C7BA 0.055(4) 0.033(3) 0.030(3) -0.006(3) -0.012(3) 0.000(3)
C8BA 0.044(3) 0.048(4) 0.033(4) -0.009(3) -0.001(3) 0.006(3)
C9BA 0.042(4) 0.060(5) 0.061(5) 0.024(4) 0.007(4) -0.006(3)
C0CA 0.074(5) 0.062(5) 0.027(4) -0.002(3) 0.005(4) -0.016(4)
C1CA 0.062(5) 0.048(5) 0.088(7) -0.020(5) -0.018(5) -0.005(4)
C2CA 0.076(5) 0.038(4) 0.027(3) -0.006(3) -0.008(3) 0.015(3)
C3CA 0.097(7) 0.081(6) 0.023(4) 0.014(4) -0.012(4) -0.022(6)
C4CA 0.077(7) 0.142(12) 0.070(7) -0.018(7) 0.015(6) -0.005(7)
C5CA 0.071(5) 0.052(4) 0.034(4) 0.005(3) -0.003(4) 0.007(4)
C6CA 0.061(4) 0.052(4) 0.030(4) -0.006(3) 0.001(3) 0.020(4)
C7CA 0.053(5) 0.108(8) 0.042(5) 0.020(5) -0.006(4) -0.022(5)
C8CA 0.057(4) 0.042(4) 0.045(4) -0.007(3) -0.017(3) -0.002(3)
C9CA 0.099(7) 0.072(6) 0.046(5) 0.019(4) 0.014(5) 0.015(5)
C0DA 0.080(6) 0.062(5) 0.037(5) 0.015(4) -0.012(4) -0.001(4)
C1DA 0.071(6) 0.076(6) 0.059(6) 0.019(5) -0.007(4) 0.017(5)
C2DA 0.070(6) 0.061(6) 0.137(11) -0.036(7) -0.020(7) 0.011(5)
C3DA 0.085(7) 0.074(6) 0.049(5) 0.023(5) -0.023(5) -0.017(5)
C4DA 0.087(8) 0.081(7) 0.113(10) 0.035(7) -0.036(7) 0.003(6)
C1 0.118(10) 0.184(14) 0.081(9) 0.077(9) 0.004(7) -0.066(10)

loop_
_atom_type_symbol
_atom_type_description
_atom_type_scat_dispersion_real
_atom_type_scat_dispersion_imag
_atom_type_scat_source
C C 0.0181 0.0091 'International Tables Vol C Tables 4.2.6.8 and 6.1.1.4'
H H 0.0000 0.0000 'International Tables Vol C Tables 4.2.6.8 and 6.1.1.4'
O O 0.0492 0.0322 'International Tables Vol C Tables 4.2.6.8 and 6.1.1.4'

loop_
_geom_angle_atom_site_label_1
_geom_angle_atom_site_label_2
_geom_angle_atom_site_label_3
_geom_angle
C3AA O3AA C5DA 110.7(5)
O1AA C C2AA 123.8(6)
O1AA C C5BA 124.1(6)
C5BA C C2AA 112.0(5)
C C2AA C4AA 110.8(5)
C C2AA C2BA 105.8(5)
C C2AA C3BA 109.0(5)
C4AA C2AA C2BA 110.5(5)
C4AA C2AA C3BA 106.4(5)
C3BA C2AA C2BA 114.3(5)
O3AA C3AA C0AA 123.9(6)
O3AA C3AA C5BA 110.0(5)
C0AA C3AA C5BA 126.0(5)
C3AA C0AA C5AA 122.6(6)
C3AA C0AA C4AA 117.8(6)
C4AA C0AA C5AA 119.6(5)
C8AA C1AA C5BA 112.9(5)
C9BA C5AA C0AA 110.8(6)
O3AA C5DA C7AA 105.0(5)
O3AA C5DA C1BA 108.7(5)
C7AA C5DA C1BA 114.2(5)
O0AA C4AA C2AA 115.9(6)
O0AA C4AA C0AA 123.5(6)
C0AA C4AA C2AA 120.6(5)
C0DA C6AA C9AA 121.8(7)
C5BA C7AA C5DA 103.6(5)
C1AA C8AA C2BA 113.0(5)
C1AA C8AA C7BA 109.3(5)
C2BA C8AA C7BA 113.2(5)
C6AA C9AA C3BA 125.6(6)
C6AA C9AA C0CA 116.5(7)
C0CA C9AA C3BA 117.9(7)
C4BA C0BA C8CA 112.4(6)
O2AA C1BA C5DA 105.8(5)
O2AA C1BA C2CA 110.1(6)
O2AA C1BA C6CA 110.3(6)
C5DA C1BA C6CA 110.4(6)
C2CA C1BA C5DA 109.6(6)
C2CA C1BA C6CA 110.4(6)
C8AA C2BA C2AA 107.9(5)
C8AA C2BA C4BA 110.9(5)
C4BA C2BA C2AA 112.0(5)
C8BA C2BA C2AA 109.6(5)
C8BA C2BA C8AA 109.4(5)
C8BA C2BA C4BA 107.0(6)
O4AA C3BA C2AA 121.1(7)
O4AA C3BA C9AA 119.0(6)
C9AA C3BA C2AA 119.9(6)
C0BA C4BA C2BA 118.5(6)
C C5BA C1AA 106.7(5)
C C5BA C7AA 115.4(5)
C3AA C5BA C 108.0(5)
C3AA C5BA C1AA 110.4(5)
C3AA C5BA C7AA 102.4(5)
C7AA C5BA C1AA 113.9(5)
C5CA C6BA C7BA 125.8(7)
C6BA C7BA C8AA 113.6(6)
C7CA C9BA C5AA 129.1(9)
C3CA C0CA C9AA 122.6(9)
C2DA C1CA C8CA 122.9(11)
C2DA C1CA C4DA 120.4(10)
C4DA C1CA C8CA 116.7(10)
C0CA C3CA C3DA 119.1(8)
C6BA C5CA C9CA 121.7(8)
C6BA C5CA C1DA 121.4(8)
C1DA C5CA C9CA 116.9(7)
C9BA C7CA C4CA 122.6(9)
C9BA C7CA C1 122.6(12)
C1 C7CA C4CA 114.7(10)
O C8CA C0BA 109.6(6)
O C8CA C1CA 110.7(7)
C1CA C8CA C0BA 112.3(6)
C6AA C0DA C3DA 119.9(9)
C3CA C3DA C0DA 120.1(8)

loop_
_geom_bond_atom_site_label_1
_geom_bond_atom_site_label_2
_geom_bond_distance
O0AA C4AA 1.233(7)
O1AA C 1.206(7)
O2AA C1BA 1.422(7)
O3AA C3AA 1.335(7)
O3AA C5DA 1.472(8)
O4AA C3BA 1.217(9)
C C2AA 1.516(8)
C C5BA 1.513(8)
C2AA C4AA 1.547(8)
C2AA C2BA 1.606(9)
C2AA C3BA 1.550(9)
C3AA C0AA 1.345(8)
C3AA C5BA 1.508(8)
C0AA C5AA 1.509(9)
C0AA C4AA 1.438(9)
C1AA C8AA 1.538(8)
C1AA C5BA 1.551(8)
C5AA C9BA 1.491(10)
C5DA C7AA 1.521(9)
C5DA C1BA 1.527(9)
O C8CA 1.415(10)
C6AA C9AA 1.391(11)
C6AA C0DA 1.364(11)
C7AA C5BA 1.514(8)
C8AA C2BA 1.543(9)
C8AA C7BA 1.550(9)
C9AA C3BA 1.489(10)
C9AA C0CA 1.405(10)
C0BA C4BA 1.507(10)
C0BA C8CA 1.545(10)
C1BA C2CA 1.516(10)
C1BA C6CA 1.532(10)
C2BA C4BA 1.558(9)
C2BA C8BA 1.541(9)
C6BA C7BA 1.481(10)
C6BA C5CA 1.343(10)
C9BA C7CA 1.292(12)
C0CA C3CA 1.357(12)
C1CA C8CA 1.487(11)
C1CA C2DA 1.289(15)
C1CA C4DA 1.477(16)
C3CA C3DA 1.383(15)
C4CA C7CA 1.519(16)
C5CA C9CA 1.480(12)
C5CA C1DA 1.471(12)
C7CA C1 1.484(14)
C0DA C3DA 1.386(13)
